data_4119677
loop_
_publ_author_name
'Xin Xu'
'Gerald Kehr'
'Constantin G. Daniliuc'
'Gerhard Erker'

_publ_section_title
;
 Reactions of a Cationic Geminal Zr+/P Pair with Small Molecules
;
_journal_name_full 'Journal of the American Chemical Society'
_journal_page_first 6465
_journal_page_last 6476
_journal_paper_doi 10.1021/ja3110076
_journal_volume 135
_journal_year 2013
_chemical_formula_sum 'C66 H51 B Cl3 F20 P Zr'
_chemical_formula_weight 1463.42
_chemical_name_systematic
; 
 ? 
;
_space_group_IT_number 2
_symmetry_cell_setting triclinic
_symmetry_space_group_name_Hall '-P 1'
_symmetry_space_group_name_H-M 'P -1'
_atom_sites_solution_hydrogens geom
_atom_sites_solution_primary direct
_atom_sites_solution_secondary difmap
_audit_creation_method SHELXL-97
_cell_angle_alpha 70.762(2)
_cell_angle_beta 78.877(2)
_cell_angle_gamma 70.199(2)
_cell_formula_units_Z 2
_cell_length_a 13.9278(5)
_cell_length_b 15.0219(4)
_cell_length_c 16.8483(7)
_cell_measurement_reflns_used 5749
_cell_measurement_temperature 223(2)
_cell_measurement_theta_max 28.28
_cell_measurement_theta_min 4.08
_cell_volume 3118.3(2)
_computing_cell_refinement 'Collect (Nonius B.V., 1998)'
_computing_data_collection 'Collect (Nonius B.V., 1998)'
_computing_data_reduction 'Denzo-SMN (Otwinowski & Minor, 1997)'
_computing_molecular_graphics 'XP (BrukerAXS, 2000)'
_computing_publication_material 'SHELXL-97 (Sheldrick, 1997)'
_computing_structure_refinement 'SHELXL-97 (Sheldrick, 1997)'
_computing_structure_solution 'SHELXS-97 (Sheldrick, 1990)'
_diffrn_ambient_temperature 223(2)
_diffrn_measured_fraction_theta_full 0.949
_diffrn_measured_fraction_theta_max 0.949
_diffrn_measurement_device_type 'Nonius KappaCCD APEXII'
_diffrn_measurement_method '\w and \f scans'
_diffrn_radiation_monochromator 'Montel mirror'
_diffrn_radiation_source 'rotating anode Nonius FR591'
_diffrn_radiation_type MoK\a
_diffrn_radiation_wavelength 0.71073
_diffrn_reflns_av_R_equivalents 0.037
_diffrn_reflns_av_sigmaI/netI 0.0307
_diffrn_reflns_limit_h_max 16
_diffrn_reflns_limit_h_min 0
_diffrn_reflns_limit_k_max 17
_diffrn_reflns_limit_k_min -16
_diffrn_reflns_limit_l_max 20
_diffrn_reflns_limit_l_min -19
_diffrn_reflns_number 23638
_diffrn_reflns_theta_full 25.00
_diffrn_reflns_theta_max 25.00
_diffrn_reflns_theta_min 4.40
_exptl_absorpt_coefficient_mu 0.432
_exptl_absorpt_correction_T_max 0.9499
_exptl_absorpt_correction_T_min 0.8290
_exptl_absorpt_correction_type multi-scan
_exptl_absorpt_process_details 'Denzo (Otwinowski, Borek, Majewski & Minor, 2003)'
_exptl_crystal_colour yellow
_exptl_crystal_density_diffrn 1.559
_exptl_crystal_description prism
_exptl_crystal_F_000 1476
_exptl_crystal_size_max 0.45
_exptl_crystal_size_mid 0.20
_exptl_crystal_size_min 0.12
_refine_diff_density_max 0.493
_refine_diff_density_min -0.489
_refine_diff_density_rms 0.048
_refine_ls_extinction_method none
_refine_ls_goodness_of_fit_ref 1.066
_refine_ls_hydrogen_treatment constr
_refine_ls_matrix_type full
_refine_ls_number_parameters 840
_refine_ls_number_reflns 10412
_refine_ls_number_restraints 0
_refine_ls_restrained_S_all 1.066
_refine_ls_R_factor_all 0.0465
_refine_ls_R_factor_gt 0.0414
_refine_ls_shift/su_max 0.001
_refine_ls_shift/su_mean 0.000
_refine_ls_structure_factor_coef Fsqd
_refine_ls_weighting_details 'calc w=1/[\s^2^(Fo^2^)+(0.0329P)^2^+3.4103P] where P=(Fo^2^+2Fc^2^)/3'
_refine_ls_weighting_scheme calc
_refine_ls_wR_factor_gt 0.0974
_refine_ls_wR_factor_ref 0.1032
_reflns_number_gt 9545
_reflns_number_total 10412
_reflns_threshold_expression >2sigma(I)
_cod_data_source_file ja3110076_si_013.cif
_cod_data_source_block erk6702
_cod_original_cell_volume 3118.27(19)
_cod_database_code 4119677

loop_
_symmetry_equiv_pos_as_xyz
'x, y, z'
'-x, -y, -z'

loop_
_atom_site_label
_atom_site_type_symbol
_atom_site_fract_x
_atom_site_fract_y
_atom_site_fract_z
_atom_site_U_iso_or_equiv
_atom_site_adp_type
_atom_site_occupancy
_atom_site_symmetry_multiplicity
_atom_site_calc_flag
_atom_site_refinement_flags
Zr1 Zr 0.347492(17) 0.815448(16) 0.279066(15) 0.03148(8) Uani 1 1 d .
P1 P 0.61869(5) 1.05471(4) 0.31034(4) 0.03040(14) Uani 1 1 d .
B1 B 0.9686(2) 0.4773(2) 0.23433(17) 0.0313(6) Uani 1 1 d .
Cl1 Cl 0.40591(6) 0.93201(6) 0.15618(6) 0.0645(2) Uani 1 1 d .
Cl2 Cl 0.42302(6) 0.85498(7) 0.37846(6) 0.0670(2) Uani 1 1 d .
Cl3 Cl 0.64146(6) 0.96432(6) 0.49272(4) 0.05053(18) Uani 1 1 d .
C1 C 0.16776(19) 0.8107(2) 0.34172(18) 0.0429(6) Uani 1 1 d .
C2 C 0.1878(2) 0.8801(2) 0.37060(19) 0.0490(7) Uani 1 1 d .
C3 C 0.19727(19) 0.9610(2) 0.3000(2) 0.0495(7) Uani 1 1 d .
C4 C 0.1801(2) 0.9427(2) 0.22793(19) 0.0475(7) Uani 1 1 d .
C5 C 0.16371(19) 0.8488(2) 0.25317(18) 0.0428(6) Uani 1 1 d .
C6 C 0.4139(2) 0.63023(19) 0.33840(17) 0.0442(6) Uani 1 1 d .
C7 C 0.5018(2) 0.66226(19) 0.32177(18) 0.0425(6) Uani 1 1 d .
C8 C 0.51768(19) 0.70232(18) 0.23453(17) 0.0380(6) Uani 1 1 d .
C9 C 0.4409(2) 0.69364(18) 0.19554(16) 0.0384(6) Uani 1 1 d .
C10 C 0.3776(2) 0.64685(18) 0.26020(18) 0.0410(6) Uani 1 1 d .
C11 C 0.1314(3) 0.7248(3) 0.3978(2) 0.0688(10) Uani 1 1 d .
H11A H 0.1617 0.7000 0.4510 0.103 Uiso 1 1 calc R
H11B H 0.1518 0.6729 0.3703 0.103 Uiso 1 1 calc R
H11C H 0.0573 0.7464 0.4080 0.103 Uiso 1 1 calc R
C12 C 0.1857(3) 0.8741(4) 0.4621(3) 0.0903(14) Uani 1 1 d .
H12A H 0.1152 0.8910 0.4864 0.135 Uiso 1 1 calc R
H12B H 0.2184 0.9199 0.4660 0.135 Uiso 1 1 calc R
H12C H 0.2221 0.8075 0.4926 0.135 Uiso 1 1 calc R
C13 C 0.2152(3) 1.0535(3) 0.3019(3) 0.0816(13) Uani 1 1 d .
H13A H 0.1505 1.0993 0.3153 0.122 Uiso 1 1 calc R
H13B H 0.2456 1.0838 0.2471 0.122 Uiso 1 1 calc R
H13C H 0.2613 1.0371 0.3445 0.122 Uiso 1 1 calc R
C14 C 0.1672(3) 1.0127(3) 0.1409(3) 0.0834(13) Uani 1 1 d .
H14A H 0.0951 1.0480 0.1353 0.125 Uiso 1 1 calc R
H14B H 0.1933 0.9760 0.0996 0.125 Uiso 1 1 calc R
H14C H 0.2050 1.0596 0.1315 0.125 Uiso 1 1 calc R
C15 C 0.1227(3) 0.8106(3) 0.1984(3) 0.0679(10) Uani 1 1 d .
H15A H 0.1109 0.7481 0.2311 0.102 Uiso 1 1 calc R
H15B H 0.1721 0.8012 0.1505 0.102 Uiso 1 1 calc R
H15C H 0.0587 0.8579 0.1785 0.102 Uiso 1 1 calc R
C16 C 0.3801(3) 0.5694(3) 0.4233(2) 0.0752(11) Uani 1 1 d .
H16A H 0.4325 0.5065 0.4397 0.113 Uiso 1 1 calc R
H16B H 0.3166 0.5581 0.4199 0.113 Uiso 1 1 calc R
H16C H 0.3693 0.6044 0.4650 0.113 Uiso 1 1 calc R
C17 C 0.5742(3) 0.6443(3) 0.3849(2) 0.0695(10) Uani 1 1 d .
H17A H 0.6270 0.5818 0.3878 0.104 Uiso 1 1 calc R
H17B H 0.5366 0.6422 0.4400 0.104 Uiso 1 1 calc R
H17C H 0.6055 0.6972 0.3678 0.104 Uiso 1 1 calc R
C18 C 0.6084(2) 0.7376(2) 0.1900(2) 0.0588(8) Uani 1 1 d .
H18A H 0.6178 0.7816 0.2171 0.088 Uiso 1 1 calc R
H18B H 0.5965 0.7727 0.1314 0.088 Uiso 1 1 calc R
H18C H 0.6694 0.6814 0.1928 0.088 Uiso 1 1 calc R
C19 C 0.4368(3) 0.7173(3) 0.10254(19) 0.0613(8) Uani 1 1 d .
H19A H 0.4688 0.7688 0.0729 0.092 Uiso 1 1 calc R
H19B H 0.3660 0.7397 0.0900 0.092 Uiso 1 1 calc R
H19C H 0.4731 0.6586 0.0844 0.092 Uiso 1 1 calc R
C20 C 0.3066(3) 0.5988(2) 0.2452(3) 0.0652(9) Uani 1 1 d .
H20A H 0.2760 0.6375 0.1927 0.098 Uiso 1 1 calc R
H20B H 0.2530 0.5953 0.2915 0.098 Uiso 1 1 calc R
H20C H 0.3449 0.5327 0.2419 0.098 Uiso 1 1 calc R
C21 C 0.60296(19) 1.01933(19) 0.22402(16) 0.0365(5) Uani 1 1 d .
H21 H 0.5763 0.9660 0.2369 0.044 Uiso 1 1 calc R
C22 C 0.6256(2) 1.06163(19) 0.14251(16) 0.0387(6) Uani 1 1 d .
C23 C 0.6205(3) 1.0184(2) 0.07541(18) 0.0556(8) Uani 1 1 d .
H23A H 0.6061 0.9557 0.1017 0.083 Uiso 1 1 calc R
H23B H 0.6856 1.0081 0.0411 0.083 Uiso 1 1 calc R
H23C H 0.5665 1.0634 0.0400 0.083 Uiso 1 1 calc R
C24 C 0.6179(2) 0.94700(19) 0.40018(15) 0.0359(5) Uani 1 1 d .
H24A H 0.5512 0.9350 0.4088 0.043 Uiso 1 1 calc R
H24B H 0.6706 0.8889 0.3886 0.043 Uiso 1 1 calc R
C31 C 0.6572(2) 1.15360(19) 0.11063(16) 0.0388(6) Uani 1 1 d .
C32 C 0.7563(2) 1.1508(2) 0.0750(2) 0.0522(7) Uani 1 1 d .
H32 H 0.8050 1.0904 0.0725 0.063 Uiso 1 1 calc R
C33 C 0.7829(3) 1.2375(3) 0.0433(2) 0.0681(10) Uani 1 1 d .
H33 H 0.8505 1.2353 0.0204 0.082 Uiso 1 1 calc R
C34 C 0.7127(3) 1.3263(2) 0.0446(2) 0.0672(10) Uani 1 1 d .
H34 H 0.7319 1.3847 0.0226 0.081 Uiso 1 1 calc R
C35 C 0.6143(3) 1.3300(2) 0.07799(19) 0.0577(8) Uani 1 1 d .
H35 H 0.5656 1.3912 0.0785 0.069 Uiso 1 1 calc R
C36 C 0.5861(2) 1.2444(2) 0.11102(17) 0.0460(6) Uani 1 1 d .
H36 H 0.5183 1.2475 0.1339 0.055 Uiso 1 1 calc R
C41 C 0.51343(19) 1.15570(19) 0.33018(16) 0.0376(6) Uani 1 1 d .
C42 C 0.4210(2) 1.1770(2) 0.29741(18) 0.0517(7) Uani 1 1 d .
H42 H 0.4150 1.1397 0.2645 0.062 Uiso 1 1 calc R
C43 C 0.3388(2) 1.2529(3) 0.3135(2) 0.0718(12) Uani 1 1 d .
H43 H 0.2760 1.2672 0.2921 0.086 Uiso 1 1 calc R
C44 C 0.3482(3) 1.3083(3) 0.3609(3) 0.0853(14) Uani 1 1 d .
H44 H 0.2926 1.3620 0.3697 0.102 Uiso 1 1 calc R
C45 C 0.4379(3) 1.2856(3) 0.3954(3) 0.0809(12) Uani 1 1 d .
H45 H 0.4425 1.3226 0.4292 0.097 Uiso 1 1 calc R
C46 C 0.5218(2) 1.2088(2) 0.3810(2) 0.0542(8) Uani 1 1 d .
H46 H 0.5831 1.1929 0.4051 0.065 Uiso 1 1 calc R
C51 C 0.73812(18) 1.07925(18) 0.30135(16) 0.0341(5) Uani 1 1 d .
C52 C 0.7454(2) 1.1745(2) 0.27240(19) 0.0433(6) Uani 1 1 d .
H52 H 0.6865 1.2284 0.2586 0.052 Uiso 1 1 calc R
C53 C 0.8391(2) 1.1900(2) 0.2639(2) 0.0573(8) Uani 1 1 d .
H53 H 0.8445 1.2546 0.2436 0.069 Uiso 1 1 calc R
C54 C 0.9251(2) 1.1108(3) 0.2853(3) 0.0723(11) Uani 1 1 d .
H54 H 0.9889 1.1216 0.2802 0.087 Uiso 1 1 calc R
C55 C 0.9181(2) 1.0165(3) 0.3138(3) 0.0740(11) Uani 1 1 d .
H55 H 0.9774 0.9630 0.3276 0.089 Uiso 1 1 calc R
C56 C 0.8256(2) 0.9991(2) 0.3224(2) 0.0519(7) Uani 1 1 d .
H56 H 0.8211 0.9342 0.3421 0.062 Uiso 1 1 calc R
C61 C 1.01754(17) 0.42387(18) 0.32675(15) 0.0319(5) Uani 1 1 d .
F62 F 1.00465(12) 0.27192(11) 0.32359(10) 0.0446(4) Uani 1 1 d .
C62 C 1.03441(18) 0.32267(18) 0.36245(16) 0.0357(5) Uani 1 1 d .
F63 F 1.09034(14) 0.17120(12) 0.46776(11) 0.0600(5) Uani 1 1 d .
C63 C 1.0788(2) 0.26840(19) 0.43645(17) 0.0427(6) Uani 1 1 d .
F64 F 1.15560(15) 0.26322(15) 0.55152(11) 0.0691(5) Uani 1 1 d .
C64 C 1.1111(2) 0.3152(2) 0.47951(16) 0.0475(7) Uani 1 1 d .
F65 F 1.13246(14) 0.46114(14) 0.48630(11) 0.0602(5) Uani 1 1 d .
C65 C 1.0987(2) 0.4142(2) 0.44707(17) 0.0422(6) Uani 1 1 d .
F66 F 1.04655(12) 0.56298(11) 0.34556(10) 0.0457(4) Uani 1 1 d .
C66 C 1.05312(18) 0.46607(19) 0.37239(16) 0.0356(5) Uani 1 1 d .
C71 C 0.85643(18) 0.46122(17) 0.23591(15) 0.0324(5) Uani 1 1 d .
F72 F 0.86154(12) 0.53245(11) 0.08777(9) 0.0441(4) Uani 1 1 d .
C72 C 0.81002(19) 0.49506(17) 0.16105(16) 0.0350(5) Uani 1 1 d .
F73 F 0.67301(13) 0.53049(12) 0.08040(11) 0.0526(4) Uani 1 1 d .
C73 C 0.7127(2) 0.49455(18) 0.15526(17) 0.0394(6) Uani 1 1 d .
F74 F 0.56091(12) 0.45611(13) 0.22314(12) 0.0564(4) Uani 1 1 d .
C74 C 0.65539(19) 0.45854(19) 0.22692(19) 0.0418(6) Uani 1 1 d .
F75 F 0.64089(13) 0.38975(14) 0.37424(11) 0.0564(4) Uani 1 1 d .
C75 C 0.6962(2) 0.42535(19) 0.30288(17) 0.0402(6) Uani 1 1 d .
F76 F 0.82390(12) 0.39670(12) 0.38484(9) 0.0474(4) Uani 1 1 d .
C76 C 0.79351(19) 0.42830(18) 0.30611(15) 0.0356(5) Uani 1 1 d .
C81 C 1.06184(18) 0.42495(17) 0.17139(14) 0.0322(5) Uani 1 1 d .
F82 F 0.97658(13) 0.33119(11) 0.13759(10) 0.0472(4) Uani 1 1 d .
C82 C 1.0618(2) 0.35677(18) 0.13272(15) 0.0358(5) Uani 1 1 d .
F83 F 1.14057(16) 0.24511(12) 0.05115(11) 0.0625(5) Uani 1 1 d .
C83 C 1.1473(2) 0.30932(18) 0.08814(16) 0.0424(6) Uani 1 1 d .
F84 F 1.32231(15) 0.28010(14) 0.03996(12) 0.0697(6) Uani 1 1 d .
C84 C 1.2384(2) 0.3276(2) 0.08177(17) 0.0467(7) Uani 1 1 d .
F85 F 1.33270(12) 0.41401(15) 0.11282(12) 0.0621(5) Uani 1 1 d .
C85 C 1.2436(2) 0.3945(2) 0.11844(17) 0.0437(6) Uani 1 1 d .
F86 F 1.16822(11) 0.50463(12) 0.19755(10) 0.0473(4) Uani 1 1 d .
C86 C 1.15708(19) 0.44071(19) 0.16172(16) 0.0369(5) Uani 1 1 d .
C91 C 0.94077(17) 0.59925(17) 0.20527(15) 0.0316(5) Uani 1 1 d .
F92 F 1.03451(12) 0.62118(11) 0.06937(10) 0.0471(4) Uani 1 1 d .
C92 C 0.97118(19) 0.65952(18) 0.12933(16) 0.0371(5) Uani 1 1 d .
F93 F 0.97346(14) 0.81621(12) 0.03497(12) 0.0599(5) Uani 1 1 d .
C93 C 0.9402(2) 0.76159(19) 0.10857(18) 0.0426(6) Uani 1 1 d .
F94 F 0.84504(15) 0.90686(12) 0.14606(13) 0.0655(5) Uani 1 1 d .
C94 C 0.8745(2) 0.80780(18) 0.1646(2) 0.0442(6) Uani 1 1 d .
F95 F 0.77207(13) 0.79766(12) 0.29373(11) 0.0552(4) Uani 1 1 d .
C95 C 0.8395(2) 0.75237(19) 0.23931(18) 0.0410(6) Uani 1 1 d .
F96 F 0.83532(11) 0.60120(11) 0.33289(9) 0.0433(3) Uani 1 1 d .
C96 C 0.87251(18) 0.65113(18) 0.25806(16) 0.0353(5) Uani 1 1 d .

loop_
_atom_site_aniso_label
_atom_site_aniso_U_11
_atom_site_aniso_U_22
_atom_site_aniso_U_33
_atom_site_aniso_U_23
_atom_site_aniso_U_13
_atom_site_aniso_U_12
Zr1 0.02755(13) 0.02940(13) 0.03937(14) -0.01130(10) -0.00348(9) -0.00915(9)
P1 0.0287(3) 0.0320(3) 0.0320(3) -0.0109(2) -0.0006(2) -0.0106(2)
B1 0.0331(14) 0.0292(13) 0.0322(14) -0.0110(11) -0.0030(11) -0.0078(11)
Cl1 0.0475(4) 0.0410(4) 0.0794(6) 0.0036(4) 0.0125(4) -0.0113(3)
Cl2 0.0505(4) 0.0707(5) 0.1019(7) -0.0540(5) -0.0281(4) -0.0056(4)
Cl3 0.0537(4) 0.0659(5) 0.0333(3) -0.0126(3) -0.0050(3) -0.0203(3)
C1 0.0309(13) 0.0455(15) 0.0516(16) -0.0158(12) 0.0060(11) -0.0141(11)
C2 0.0349(14) 0.0669(19) 0.0530(17) -0.0332(15) 0.0044(12) -0.0139(13)
C3 0.0251(13) 0.0441(16) 0.084(2) -0.0322(15) 0.0020(13) -0.0059(11)
C4 0.0293(13) 0.0435(15) 0.0598(18) -0.0066(13) -0.0072(12) -0.0046(11)
C5 0.0274(12) 0.0500(16) 0.0562(17) -0.0224(13) -0.0072(11) -0.0093(11)
C6 0.0522(16) 0.0292(13) 0.0420(15) -0.0058(11) -0.0032(12) -0.0057(12)
C7 0.0419(14) 0.0339(13) 0.0497(16) -0.0152(11) -0.0160(12) 0.0009(11)
C8 0.0315(12) 0.0309(12) 0.0510(15) -0.0157(11) -0.0063(11) -0.0035(10)
C9 0.0407(14) 0.0327(13) 0.0405(14) -0.0147(11) -0.0058(11) -0.0042(11)
C10 0.0380(14) 0.0294(13) 0.0595(17) -0.0175(12) -0.0065(12) -0.0091(11)
C11 0.057(2) 0.071(2) 0.076(2) -0.0166(18) 0.0175(17) -0.0344(18)
C12 0.081(3) 0.147(4) 0.069(3) -0.067(3) 0.014(2) -0.042(3)
C13 0.0471(19) 0.052(2) 0.160(4) -0.057(2) -0.006(2) -0.0085(16)
C14 0.058(2) 0.074(3) 0.084(3) 0.014(2) -0.0173(19) -0.0064(19)
C15 0.0500(18) 0.083(2) 0.085(3) -0.040(2) -0.0245(17) -0.0128(17)
C16 0.090(3) 0.054(2) 0.056(2) 0.0051(16) 0.0028(18) -0.0162(19)
C17 0.068(2) 0.065(2) 0.071(2) -0.0243(18) -0.0378(18) 0.0079(17)
C18 0.0347(15) 0.0524(18) 0.089(2) -0.0275(17) 0.0045(15) -0.0111(13)
C19 0.070(2) 0.067(2) 0.0446(17) -0.0214(15) -0.0106(15) -0.0094(17)
C20 0.0543(19) 0.0513(18) 0.106(3) -0.0369(19) -0.0063(18) -0.0219(15)
C21 0.0415(14) 0.0368(13) 0.0360(13) -0.0111(11) -0.0026(10) -0.0175(11)
C22 0.0404(14) 0.0417(14) 0.0369(14) -0.0125(11) -0.0024(11) -0.0151(11)
C23 0.078(2) 0.0633(19) 0.0387(15) -0.0165(14) -0.0004(14) -0.0388(17)
C24 0.0380(13) 0.0374(13) 0.0341(13) -0.0114(10) -0.0019(10) -0.0130(11)
C31 0.0478(15) 0.0388(14) 0.0315(13) -0.0095(10) -0.0017(11) -0.0166(12)
C32 0.0479(16) 0.0462(16) 0.0609(18) -0.0174(14) 0.0074(14) -0.0168(13)
C33 0.070(2) 0.064(2) 0.074(2) -0.0202(18) 0.0227(18) -0.0406(19)
C34 0.105(3) 0.0483(19) 0.0566(19) -0.0159(15) 0.0107(19) -0.042(2)
C35 0.089(2) 0.0372(15) 0.0415(16) -0.0113(12) -0.0034(16) -0.0134(16)
C36 0.0543(17) 0.0454(16) 0.0355(14) -0.0132(12) -0.0019(12) -0.0108(13)
C41 0.0307(12) 0.0353(13) 0.0401(14) -0.0073(11) 0.0017(10) -0.0074(10)
C42 0.0333(14) 0.0675(19) 0.0399(15) -0.0021(13) -0.0014(11) -0.0111(13)
C43 0.0310(16) 0.079(3) 0.061(2) 0.0114(19) 0.0024(14) 0.0042(16)
C44 0.052(2) 0.0449(19) 0.114(3) -0.008(2) 0.033(2) 0.0059(16)
C45 0.066(2) 0.057(2) 0.120(3) -0.052(2) 0.028(2) -0.0135(18)
C46 0.0438(16) 0.0507(17) 0.074(2) -0.0346(16) 0.0070(14) -0.0116(13)
C51 0.0300(12) 0.0379(13) 0.0388(13) -0.0173(11) 0.0024(10) -0.0125(10)
C52 0.0367(14) 0.0354(14) 0.0608(17) -0.0176(12) -0.0015(12) -0.0122(11)
C53 0.0457(17) 0.0487(17) 0.089(2) -0.0314(16) 0.0067(15) -0.0236(14)
C54 0.0318(15) 0.068(2) 0.133(3) -0.053(2) 0.0070(18) -0.0190(15)
C55 0.0301(15) 0.057(2) 0.135(4) -0.041(2) -0.0077(18) -0.0007(14)
C56 0.0334(14) 0.0384(15) 0.084(2) -0.0240(15) -0.0007(14) -0.0075(12)
C61 0.0273(11) 0.0358(13) 0.0324(12) -0.0131(10) -0.0011(9) -0.0069(10)
F62 0.0549(9) 0.0342(8) 0.0471(9) -0.0121(7) -0.0094(7) -0.0130(7)
C62 0.0314(12) 0.0363(13) 0.0371(13) -0.0120(10) -0.0020(10) -0.0064(10)
F63 0.0703(12) 0.0386(9) 0.0540(10) 0.0012(7) -0.0133(9) -0.0049(8)
C63 0.0385(14) 0.0365(14) 0.0393(14) -0.0046(11) 0.0002(11) -0.0023(11)
F64 0.0744(13) 0.0746(13) 0.0449(10) -0.0069(9) -0.0282(9) -0.0030(10)
C64 0.0390(14) 0.0594(18) 0.0319(14) -0.0075(12) -0.0075(11) -0.0025(13)
F65 0.0616(11) 0.0760(12) 0.0540(10) -0.0298(9) -0.0213(8) -0.0145(9)
C65 0.0345(13) 0.0569(17) 0.0382(14) -0.0221(13) -0.0041(11) -0.0085(12)
F66 0.0497(9) 0.0415(8) 0.0542(9) -0.0184(7) -0.0142(7) -0.0144(7)
C66 0.0285(12) 0.0394(14) 0.0378(13) -0.0147(11) 0.0000(10) -0.0071(10)
C71 0.0340(12) 0.0280(12) 0.0358(13) -0.0125(10) -0.0015(10) -0.0074(10)
F72 0.0512(9) 0.0470(9) 0.0332(8) -0.0028(6) -0.0076(6) -0.0199(7)
C72 0.0392(13) 0.0286(12) 0.0368(13) -0.0082(10) -0.0043(10) -0.0100(10)
F73 0.0550(10) 0.0511(9) 0.0541(10) -0.0086(8) -0.0256(8) -0.0137(8)
C73 0.0427(14) 0.0315(13) 0.0457(15) -0.0114(11) -0.0149(11) -0.0069(11)
F74 0.0356(8) 0.0625(11) 0.0811(12) -0.0285(9) -0.0090(8) -0.0171(8)
C74 0.0306(13) 0.0376(14) 0.0619(17) -0.0214(13) -0.0051(12) -0.0087(11)
F75 0.0465(9) 0.0740(12) 0.0543(10) -0.0208(9) 0.0117(8) -0.0314(9)
C75 0.0383(14) 0.0377(14) 0.0463(15) -0.0169(11) 0.0045(11) -0.0136(11)
F76 0.0454(9) 0.0638(10) 0.0326(8) -0.0105(7) 0.0004(6) -0.0208(8)
C76 0.0373(13) 0.0352(13) 0.0344(13) -0.0111(10) -0.0018(10) -0.0108(11)
C81 0.0363(13) 0.0273(12) 0.0289(12) -0.0067(9) -0.0022(10) -0.0062(10)
F82 0.0558(9) 0.0433(9) 0.0521(9) -0.0224(7) 0.0025(7) -0.0224(7)
C82 0.0425(14) 0.0302(12) 0.0321(12) -0.0068(10) -0.0008(10) -0.0111(11)
F83 0.0895(14) 0.0429(9) 0.0561(10) -0.0287(8) 0.0045(9) -0.0130(9)
C83 0.0611(18) 0.0280(12) 0.0318(13) -0.0095(10) -0.0009(12) -0.0062(12)
F84 0.0607(11) 0.0603(11) 0.0657(12) -0.0257(9) 0.0206(9) 0.0030(9)
C84 0.0453(16) 0.0391(15) 0.0377(14) -0.0090(12) 0.0066(11) 0.0025(12)
F85 0.0325(8) 0.0787(13) 0.0681(12) -0.0205(10) 0.0044(8) -0.0132(8)
C85 0.0333(13) 0.0476(15) 0.0378(14) -0.0053(12) 0.0003(11) -0.0052(12)
F86 0.0387(8) 0.0558(10) 0.0578(10) -0.0263(8) -0.0025(7) -0.0184(7)
C86 0.0348(13) 0.0366(13) 0.0372(13) -0.0097(11) -0.0034(10) -0.0088(11)
C91 0.0286(11) 0.0312(12) 0.0369(13) -0.0123(10) -0.0054(9) -0.0073(10)
F92 0.0499(9) 0.0385(8) 0.0426(8) -0.0090(7) 0.0083(7) -0.0098(7)
C92 0.0331(13) 0.0344(13) 0.0434(14) -0.0137(11) -0.0021(10) -0.0081(10)
F93 0.0633(11) 0.0388(9) 0.0655(11) 0.0015(8) 0.0004(9) -0.0195(8)
C93 0.0402(14) 0.0340(13) 0.0507(16) -0.0046(12) -0.0074(12) -0.0128(11)
F94 0.0701(12) 0.0278(8) 0.0932(14) -0.0166(9) -0.0159(10) -0.0038(8)
C94 0.0427(15) 0.0265(13) 0.0657(18) -0.0147(12) -0.0178(13) -0.0044(11)
F95 0.0535(10) 0.0476(9) 0.0632(11) -0.0330(8) -0.0102(8) 0.0059(8)
C95 0.0354(13) 0.0383(14) 0.0530(16) -0.0241(12) -0.0123(11) -0.0001(11)
F96 0.0437(8) 0.0449(8) 0.0395(8) -0.0176(7) 0.0007(6) -0.0080(7)
C96 0.0319(12) 0.0363(13) 0.0393(13) -0.0136(11) -0.0072(10) -0.0074(10)

loop_
_atom_type_symbol
_atom_type_description
_atom_type_scat_dispersion_real
_atom_type_scat_dispersion_imag
_atom_type_scat_source
C C 0.0033 0.0016 'International Tables Vol C Tables 4.2.6.8 and 6.1.1.4'
H H 0.0000 0.0000 'International Tables Vol C Tables 4.2.6.8 and 6.1.1.4'
B B 0.0013 0.0007 'International Tables Vol C Tables 4.2.6.8 and 6.1.1.4'
F F 0.0171 0.0103 'International Tables Vol C Tables 4.2.6.8 and 6.1.1.4'
P P 0.1023 0.0942 'International Tables Vol C Tables 4.2.6.8 and 6.1.1.4'
Zr Zr -2.9673 0.5597 'International Tables Vol C Tables 4.2.6.8 and 6.1.1.4'
Cl Cl 0.1484 0.1585 'International Tables Vol C Tables 4.2.6.8 and 6.1.1.4'

loop_
_geom_angle_atom_site_label_1
_geom_angle_atom_site_label_2
_geom_angle_atom_site_label_3
_geom_angle
Cl1 Zr1 Cl2 93.64(4)
Cl1 Zr1 C6 132.33(7)
Cl2 Zr1 C6 96.01(7)
Cl1 Zr1 C9 83.19(6)
Cl2 Zr1 C9 125.63(6)
C6 Zr1 C9 53.77(9)
Cl1 Zr1 C3 86.65(8)
Cl2 Zr1 C3 83.36(7)
C6 Zr1 C3 140.79(10)
C9 Zr1 C3 149.70(10)
Cl1 Zr1 C5 102.36(7)
Cl2 Zr1 C5 132.35(7)
C6 Zr1 C5 104.83(10)
C9 Zr1 C5 100.88(9)
C3 Zr1 C5 53.71(9)
Cl1 Zr1 C1 130.65(7)
Cl2 Zr1 C1 107.43(7)
C6 Zr1 C1 90.09(9)
C9 Zr1 C1 115.36(9)
C3 Zr1 C1 53.66(9)
C5 Zr1 C1 32.44(9)
Cl1 Zr1 C10 114.41(7)
Cl2 Zr1 C10 127.59(7)
C6 Zr1 C10 32.50(9)
C9 Zr1 C10 32.41(9)
C3 Zr1 C10 138.14(9)
C5 Zr1 C10 85.58(9)
C1 Zr1 C10 87.34(9)
Cl1 Zr1 C2 118.90(8)
Cl2 Zr1 C2 79.39(7)
C6 Zr1 C2 108.75(10)
C9 Zr1 C2 147.44(9)
C3 Zr1 C2 32.40(10)
C5 Zr1 C2 53.51(9)
C1 Zr1 C2 32.20(9)
C10 Zr1 C2 117.30(9)
Cl1 Zr1 C8 79.75(6)
Cl2 Zr1 C8 93.41(6)
C6 Zr1 C8 53.19(9)
C9 Zr1 C8 32.47(8)
C3 Zr1 C8 165.81(9)
C5 Zr1 C8 133.30(9)
C1 Zr1 C8 139.94(9)
C10 Zr1 C8 53.40(8)
C2 Zr1 C8 160.14(10)
Cl1 Zr1 C4 77.25(7)
Cl2 Zr1 C4 114.46(8)
C6 Zr1 C4 137.18(10)
C9 Zr1 C4 117.51(9)
C3 Zr1 C4 32.20(10)
C5 Zr1 C4 32.35(9)
C1 Zr1 C4 53.45(9)
C10 Zr1 C4 114.44(9)
C2 Zr1 C4 53.28(10)
C8 Zr1 C4 144.61(9)
Cl1 Zr1 C7 107.59(7)
Cl2 Zr1 C7 76.95(6)
C6 Zr1 C7 32.12(9)
C9 Zr1 C7 53.33(8)
C3 Zr1 C7 156.22(10)
C5 Zr1 C7 136.26(9)
C1 Zr1 C7 120.28(9)
C10 Zr1 C7 53.29(9)
C2 Zr1 C7 128.61(10)
C8 Zr1 C7 31.71(9)
C4 Zr1 C7 167.70(9)
C21 P1 C41 112.34(12)
C21 P1 C51 113.67(12)
C41 P1 C51 110.91(12)
C21 P1 C24 103.76(12)
C41 P1 C24 107.64(12)
C51 P1 C24 108.02(12)
C71 B1 C91 102.35(18)
C71 B1 C61 112.7(2)
C91 B1 C61 113.19(19)
C71 B1 C81 114.80(19)
C91 B1 C81 112.97(19)
C61 B1 C81 101.37(18)
C2 C1 C5 108.0(3)
C2 C1 C11 124.7(3)
C5 C1 C11 125.7(3)
C2 C1 Zr1 74.15(15)
C5 C1 Zr1 73.57(14)
C11 C1 Zr1 129.6(2)
C1 C2 C3 108.2(3)
C1 C2 C12 125.1(3)
C3 C2 C12 126.3(3)
C1 C2 Zr1 73.65(15)
C3 C2 Zr1 73.32(15)
C12 C2 Zr1 124.8(2)
C4 C3 C2 107.9(2)
C4 C3 C13 125.7(3)
C2 C3 C13 126.3(3)
C4 C3 Zr1 74.64(15)
C2 C3 Zr1 74.29(16)
C13 C3 Zr1 120.20(19)
C3 C4 C5 108.1(3)
C3 C4 C14 127.5(3)
C5 C4 C14 123.9(3)
C3 C4 Zr1 73.17(15)
C5 C4 Zr1 73.12(15)
C14 C4 Zr1 125.4(2)
C1 C5 C4 107.8(2)
C1 C5 C15 126.1(3)
C4 C5 C15 124.3(3)
C1 C5 Zr1 74.00(14)
C4 C5 Zr1 74.53(15)
C15 C5 Zr1 129.1(2)
C7 C6 C10 108.2(2)
C7 C6 C16 124.3(3)
C10 C6 C16 126.2(3)
C7 C6 Zr1 75.54(15)
C10 C6 Zr1 74.32(14)
C16 C6 Zr1 126.2(2)
C8 C7 C6 108.1(2)
C8 C7 C17 125.4(3)
C6 C7 C17 126.1(3)
C8 C7 Zr1 73.44(14)
C6 C7 Zr1 72.33(14)
C17 C7 Zr1 126.2(2)
C7 C8 C9 108.5(2)
C7 C8 C18 124.9(3)
C9 C8 C18 126.3(3)
C7 C8 Zr1 74.85(15)
C9 C8 Zr1 73.03(14)
C18 C8 Zr1 123.51(18)
C10 C9 C8 107.5(2)
C10 C9 C19 126.4(3)
C8 C9 C19 125.6(3)
C10 C9 Zr1 74.20(14)
C8 C9 Zr1 74.50(14)
C19 C9 Zr1 123.26(19)
C9 C10 C6 107.6(2)
C9 C10 C20 124.0(3)
C6 C10 C20 126.3(3)
C9 C10 Zr1 73.39(14)
C6 C10 Zr1 73.18(15)
C20 C10 Zr1 132.18(19)
C1 C11 H11A 109.5
C1 C11 H11B 109.5
H11A C11 H11B 109.5
C1 C11 H11C 109.5
H11A C11 H11C 109.5
H11B C11 H11C 109.5
C2 C12 H12A 109.5
C2 C12 H12B 109.5
H12A C12 H12B 109.5
C2 C12 H12C 109.5
H12A C12 H12C 109.5
H12B C12 H12C 109.5
C3 C13 H13A 109.5
C3 C13 H13B 109.5
H13A C13 H13B 109.5
C3 C13 H13C 109.5
H13A C13 H13C 109.5
H13B C13 H13C 109.5
C4 C14 H14A 109.5
C4 C14 H14B 109.5
H14A C14 H14B 109.5
C4 C14 H14C 109.5
H14A C14 H14C 109.5
H14B C14 H14C 109.5
C5 C15 H15A 109.5
C5 C15 H15B 109.5
H15A C15 H15B 109.5
C5 C15 H15C 109.5
H15A C15 H15C 109.5
H15B C15 H15C 109.5
C6 C16 H16A 109.5
C6 C16 H16B 109.5
H16A C16 H16B 109.5
C6 C16 H16C 109.5
H16A C16 H16C 109.5
H16B C16 H16C 109.5
C7 C17 H17A 109.5
C7 C17 H17B 109.5
H17A C17 H17B 109.5
C7 C17 H17C 109.5
H17A C17 H17C 109.5
H17B C17 H17C 109.5
C8 C18 H18A 109.5
C8 C18 H18B 109.5
H18A C18 H18B 109.5
C8 C18 H18C 109.5
H18A C18 H18C 109.5
H18B C18 H18C 109.5
C9 C19 H19A 109.5
C9 C19 H19B 109.5
H19A C19 H19B 109.5
C9 C19 H19C 109.5
H19A C19 H19C 109.5
H19B C19 H19C 109.5
C10 C20 H20A 109.5
C10 C20 H20B 109.5
H20A C20 H20B 109.5
C10 C20 H20C 109.5
H20A C20 H20C 109.5
H20B C20 H20C 109.5
C22 C21 P1 125.9(2)
C22 C21 H21 117.0
P1 C21 H21 117.0
C21 C22 C31 123.9(2)
C21 C22 C23 121.3(2)
C31 C22 C23 114.9(2)
C22 C23 H23A 109.5
C22 C23 H23B 109.5
H23A C23 H23B 109.5
C22 C23 H23C 109.5
H23A C23 H23C 109.5
H23B C23 H23C 109.5
Cl3 C24 P1 110.88(14)
Cl3 C24 H24A 109.5
P1 C24 H24A 109.5
Cl3 C24 H24B 109.5
P1 C24 H24B 109.5
H24A C24 H24B 108.1
C32 C31 C36 118.9(3)
C32 C31 C22 120.6(2)
C36 C31 C22 120.4(2)
C33 C32 C31 119.6(3)
C33 C32 H32 120.2
C31 C32 H32 120.2
C34 C33 C32 121.2(3)
C34 C33 H33 119.4
C32 C33 H33 119.4
C33 C34 C35 119.7(3)
C33 C34 H34 120.2
C35 C34 H34 120.2
C34 C35 C36 120.3(3)
C34 C35 H35 119.9
C36 C35 H35 119.9
C35 C36 C31 120.5(3)
C35 C36 H36 119.8
C31 C36 H36 119.8
C46 C41 C42 120.4(3)
C46 C41 P1 120.7(2)
C42 C41 P1 118.8(2)
C43 C42 C41 119.6(3)
C43 C42 H42 120.2
C41 C42 H42 120.2
C42 C43 C44 120.0(3)
C42 C43 H43 120.0
C44 C43 H43 120.0
C45 C44 C43 120.5(3)
C45 C44 H44 119.7
C43 C44 H44 119.7
C44 C45 C46 120.7(4)
C44 C45 H45 119.6
C46 C45 H45 119.6
C45 C46 C41 118.6(3)
C45 C46 H46 120.7
C41 C46 H46 120.7
C52 C51 C56 120.1(2)
C52 C51 P1 121.63(19)
C56 C51 P1 118.2(2)
C53 C52 C51 119.8(3)
C53 C52 H52 120.1
C51 C52 H52 120.1
C52 C53 C54 119.9(3)
C52 C53 H53 120.1
C54 C53 H53 120.1
C55 C54 C53 120.4(3)
C55 C54 H54 119.8
C53 C54 H54 119.8
C54 C55 C56 120.8(3)
C54 C55 H55 119.6
C56 C55 H55 119.6
C55 C56 C51 119.0(3)
C55 C56 H56 120.5
C51 C56 H56 120.5
C66 C61 C62 113.1(2)
C66 C61 B1 127.8(2)
C62 C61 B1 118.9(2)
F62 C62 C63 115.9(2)
F62 C62 C61 119.2(2)
C63 C62 C61 124.9(2)
F63 C63 C62 121.3(3)
F63 C63 C64 119.6(2)
C62 C63 C64 119.1(3)
F64 C64 C65 121.0(3)
F64 C64 C63 120.0(3)
C65 C64 C63 119.0(2)
F65 C65 C64 120.3(2)
F65 C65 C66 119.8(3)
C64 C65 C66 119.9(3)
F66 C66 C65 114.7(2)
F66 C66 C61 121.3(2)
C65 C66 C61 124.0(2)
C76 C71 C72 112.9(2)
C76 C71 B1 127.5(2)
C72 C71 B1 119.1(2)
F72 C72 C73 116.1(2)
F72 C72 C71 119.2(2)
C73 C72 C71 124.7(2)
F73 C73 C74 119.8(2)
F73 C73 C72 120.7(2)
C74 C73 C72 119.5(2)
F74 C74 C75 120.4(2)
F74 C74 C73 120.9(2)
C75 C74 C73 118.7(2)
F75 C75 C74 119.6(2)
F75 C75 C76 120.4(2)
C74 C75 C76 120.0(2)
F76 C76 C75 114.5(2)
F76 C76 C71 121.3(2)
C75 C76 C71 124.2(2)
C82 C81 C86 113.2(2)
C82 C81 B1 127.9(2)
C86 C81 B1 118.5(2)
F82 C82 C81 120.9(2)
F82 C82 C83 115.4(2)
C81 C82 C83 123.7(2)
F83 C83 C84 119.8(2)
F83 C83 C82 120.1(3)
C84 C83 C82 120.1(2)
F84 C84 C83 120.4(3)
F84 C84 C85 120.5(3)
C83 C84 C85 119.2(2)
F85 C85 C84 120.2(2)
F85 C85 C86 120.6(3)
C84 C85 C86 119.2(3)
F86 C86 C85 116.0(2)
F86 C86 C81 119.3(2)
C85 C86 C81 124.7(2)
C92 C91 C96 113.6(2)
C92 C91 B1 127.6(2)
C96 C91 B1 118.6(2)
F92 C92 C93 114.9(2)
F92 C92 C91 121.3(2)
C93 C92 C91 123.8(2)
F93 C93 C94 119.2(2)
F93 C93 C92 121.3(2)
C94 C93 C92 119.5(3)
F94 C94 C95 120.4(3)
F94 C94 C93 120.2(3)
C95 C94 C93 119.4(2)
F95 C95 C94 119.7(2)
F95 C95 C96 120.8(3)
C94 C95 C96 119.6(2)
F96 C96 C95 116.4(2)
F96 C96 C91 119.4(2)
C95 C96 C91 124.2(2)

loop_
_geom_bond_atom_site_label_1
_geom_bond_atom_site_label_2
_geom_bond_distance
Zr1 Cl1 2.4374(8)
Zr1 Cl2 2.4539(8)
Zr1 C6 2.525(3)
Zr1 C9 2.529(2)
Zr1 C3 2.531(3)
Zr1 C5 2.532(2)
Zr1 C1 2.537(2)
Zr1 C10 2.540(2)
Zr1 C2 2.544(3)
Zr1 C8 2.548(2)
Zr1 C4 2.550(3)
Zr1 C7 2.566(2)
P1 C21 1.777(3)
P1 C41 1.789(3)
P1 C51 1.791(2)
P1 C24 1.817(3)
B1 C71 1.655(4)
B1 C91 1.657(3)
B1 C61 1.658(3)
B1 C81 1.660(3)
Cl3 C24 1.769(3)
C1 C2 1.409(4)
C1 C5 1.416(4)
C1 C11 1.505(4)
C2 C3 1.416(5)
C2 C12 1.509(5)
C3 C4 1.409(4)
C3 C13 1.504(4)
C4 C5 1.416(4)
C4 C14 1.499(5)
C5 C15 1.511(4)
C6 C7 1.409(4)
C6 C10 1.417(4)
C6 C16 1.508(4)
C7 C8 1.398(4)
C7 C17 1.504(4)
C8 C9 1.420(4)
C8 C18 1.506(4)
C9 C10 1.415(4)
C9 C19 1.496(4)
C10 C20 1.504(4)
C11 H11A 0.9700
C11 H11B 0.9700
C11 H11C 0.9700
C12 H12A 0.9700
C12 H12B 0.9700
C12 H12C 0.9700
C13 H13A 0.9700
C13 H13B 0.9700
C13 H13C 0.9700
C14 H14A 0.9700
C14 H14B 0.9700
C14 H14C 0.9700
C15 H15A 0.9700
C15 H15B 0.9700
C15 H15C 0.9700
C16 H16A 0.9700
C16 H16B 0.9700
C16 H16C 0.9700
C17 H17A 0.9700
C17 H17B 0.9700
C17 H17C 0.9700
C18 H18A 0.9700
C18 H18B 0.9700
C18 H18C 0.9700
C19 H19A 0.9700
C19 H19B 0.9700
C19 H19C 0.9700
C20 H20A 0.9700
C20 H20B 0.9700
C20 H20C 0.9700
C21 C22 1.335(4)
C21 H21 0.9400
C22 C31 1.491(4)
C22 C23 1.500(4)
C23 H23A 0.9700
C23 H23B 0.9700
C23 H23C 0.9700
C24 H24A 0.9800
C24 H24B 0.9800
C31 C32 1.387(4)
C31 C36 1.389(4)
C32 C33 1.383(4)
C32 H32 0.9400
C33 C34 1.365(5)
C33 H33 0.9400
C34 C35 1.368(5)
C34 H34 0.9400
C35 C36 1.380(4)
C35 H35 0.9400
C36 H36 0.9400
C41 C46 1.392(4)
C41 C42 1.394(4)
C42 C43 1.373(5)
C42 H42 0.9400
C43 C44 1.378(6)
C43 H43 0.9400
C44 C45 1.369(6)
C44 H44 0.9400
C45 C46 1.384(4)
C45 H45 0.9400
C46 H46 0.9400
C51 C52 1.384(4)
C51 C56 1.397(4)
C52 C53 1.375(4)
C52 H52 0.9400
C53 C54 1.377(5)
C53 H53 0.9400
C54 C55 1.370(5)
C54 H54 0.9400
C55 C56 1.371(4)
C55 H55 0.9400
C56 H56 0.9400
C61 C66 1.386(3)
C61 C62 1.392(3)
F62 C62 1.353(3)
C62 C63 1.374(4)
F63 C63 1.342(3)
C63 C64 1.378(4)
F64 C64 1.343(3)
C64 C65 1.366(4)
F65 C65 1.344(3)
C65 C66 1.386(4)
F66 C66 1.351(3)
C71 C76 1.386(3)
C71 C72 1.392(3)
F72 C72 1.352(3)
C72 C73 1.381(4)
F73 C73 1.344(3)
C73 C74 1.370(4)
F74 C74 1.343(3)
C74 C75 1.370(4)
F75 C75 1.350(3)
C75 C76 1.384(4)
F76 C76 1.353(3)
C81 C82 1.383(3)
C81 C86 1.395(4)
F82 C82 1.347(3)
C82 C83 1.386(4)
F83 C83 1.344(3)
C83 C84 1.365(4)
F84 C84 1.349(3)
C84 C85 1.369(4)
F85 C85 1.349(3)
C85 C86 1.376(4)
F86 C86 1.353(3)
C91 C92 1.387(4)
C91 C96 1.390(3)
F92 C92 1.351(3)
C92 C93 1.384(4)
F93 C93 1.338(3)
C93 C94 1.370(4)
F94 C94 1.345(3)
C94 C95 1.365(4)
F95 C95 1.353(3)
C95 C96 1.375(4)
F96 C96 1.345(3)

loop_
_geom_torsion_atom_site_label_1
_geom_torsion_atom_site_label_2
_geom_torsion_atom_site_label_3
_geom_torsion_atom_site_label_4
_geom_torsion
Cl1 Zr1 C1 C2 -80.33(19)
Cl2 Zr1 C1 C2 30.61(19)
C6 Zr1 C1 C2 126.93(19)
C9 Zr1 C1 C2 176.14(17)
C3 Zr1 C1 C2 -36.98(18)
C5 Zr1 C1 C2 -114.7(2)
C10 Zr1 C1 C2 159.32(19)
C8 Zr1 C1 C2 148.65(18)
C4 Zr1 C1 C2 -77.3(2)
C7 Zr1 C1 C2 115.39(18)
Cl1 Zr1 C1 C5 34.40(19)
Cl2 Zr1 C1 C5 145.33(15)
C6 Zr1 C1 C5 -118.34(17)
C9 Zr1 C1 C5 -69.13(17)
C3 Zr1 C1 C5 77.75(18)
C10 Zr1 C1 C5 -85.95(17)
C2 Zr1 C1 C5 114.7(2)
C8 Zr1 C1 C5 -96.63(19)
C4 Zr1 C1 C5 37.42(16)
C7 Zr1 C1 C5 -129.88(16)
Cl1 Zr1 C1 C11 157.5(3)
Cl2 Zr1 C1 C11 -91.5(3)
C6 Zr1 C1 C11 4.8(3)
C9 Zr1 C1 C11 54.0(3)
C3 Zr1 C1 C11 -159.1(3)
C5 Zr1 C1 C11 123.1(4)
C10 Zr1 C1 C11 37.2(3)
C2 Zr1 C1 C11 -122.2(4)
C8 Zr1 C1 C11 26.5(4)
C4 Zr1 C1 C11 160.5(3)
C7 Zr1 C1 C11 -6.8(3)
C5 C1 C2 C3 -0.6(3)
C11 C1 C2 C3 -166.8(3)
Zr1 C1 C2 C3 65.73(19)
C5 C1 C2 C12 172.3(3)
C11 C1 C2 C12 6.1(5)
Zr1 C1 C2 C12 -121.4(3)
C5 C1 C2 Zr1 -66.34(18)
C11 C1 C2 Zr1 127.5(3)
Cl1 Zr1 C2 C1 121.31(16)
Cl2 Zr1 C2 C1 -150.38(18)
C6 Zr1 C2 C1 -57.58(19)
C9 Zr1 C2 C1 -6.5(3)
C3 Zr1 C2 C1 115.3(3)
C5 Zr1 C2 C1 37.30(17)
C10 Zr1 C2 C1 -23.4(2)
C8 Zr1 C2 C1 -80.3(3)
C4 Zr1 C2 C1 77.91(19)
C7 Zr1 C2 C1 -86.72(19)
Cl1 Zr1 C2 C3 6.04(19)
Cl2 Zr1 C2 C3 94.35(17)
C6 Zr1 C2 C3 -172.85(17)
C9 Zr1 C2 C3 -121.8(2)
C5 Zr1 C2 C3 -77.97(18)
C1 Zr1 C2 C3 -115.3(3)
C10 Zr1 C2 C3 -138.66(17)
C8 Zr1 C2 C3 164.4(2)
C4 Zr1 C2 C3 -37.36(17)
C7 Zr1 C2 C3 158.01(16)
Cl1 Zr1 C2 C12 -116.9(3)
Cl2 Zr1 C2 C12 -28.6(3)
C6 Zr1 C2 C12 64.2(3)
C9 Zr1 C2 C12 115.3(3)
C3 Zr1 C2 C12 -123.0(4)
C5 Zr1 C2 C12 159.1(4)
C1 Zr1 C2 C12 121.8(4)
C10 Zr1 C2 C12 98.4(3)
C8 Zr1 C2 C12 41.5(5)
C4 Zr1 C2 C12 -160.3(4)
C7 Zr1 C2 C12 35.1(4)
C1 C2 C3 C4 1.7(3)
C12 C2 C3 C4 -171.1(3)
Zr1 C2 C3 C4 67.67(18)
C1 C2 C3 C13 177.8(3)
C12 C2 C3 C13 5.0(5)
Zr1 C2 C3 C13 -116.2(3)
C1 C2 C3 Zr1 -65.95(19)
C12 C2 C3 Zr1 121.2(3)
Cl1 Zr1 C3 C4 71.21(16)
Cl2 Zr1 C3 C4 165.27(17)
C6 Zr1 C3 C4 -103.3(2)
C9 Zr1 C3 C4 0.8(3)
C5 Zr1 C3 C4 -36.79(16)
C1 Zr1 C3 C4 -77.35(18)
C10 Zr1 C3 C4 -52.5(2)
C2 Zr1 C3 C4 -114.1(2)
C8 Zr1 C3 C4 87.7(4)
C7 Zr1 C3 C4 -160.6(2)
Cl1 Zr1 C3 C2 -174.70(17)
Cl2 Zr1 C3 C2 -80.64(16)
C6 Zr1 C3 C2 10.7(3)
C9 Zr1 C3 C2 114.9(2)
C5 Zr1 C3 C2 77.30(18)
C1 Zr1 C3 C2 36.74(16)
C10 Zr1 C3 C2 61.6(2)
C8 Zr1 C3 C2 -158.2(3)
C4 Zr1 C3 C2 114.1(2)
C7 Zr1 C3 C2 -46.5(3)
Cl1 Zr1 C3 C13 -51.5(3)
Cl2 Zr1 C3 C13 42.6(3)
C6 Zr1 C3 C13 134.0(3)
C9 Zr1 C3 C13 -121.9(3)
C5 Zr1 C3 C13 -159.5(4)
C1 Zr1 C3 C13 160.0(4)
C10 Zr1 C3 C13 -175.2(3)
C2 Zr1 C3 C13 123.2(4)
C8 Zr1 C3 C13 -35.0(6)
C4 Zr1 C3 C13 -122.7(4)
C7 Zr1 C3 C13 76.7(4)
C2 C3 C4 C5 -2.2(3)
C13 C3 C4 C5 -178.3(3)
Zr1 C3 C4 C5 65.27(18)
C2 C3 C4 C14 170.6(3)
C13 C3 C4 C14 -5.6(5)
Zr1 C3 C4 C14 -122.0(3)
C2 C3 C4 Zr1 -67.43(19)
C13 C3 C4 Zr1 116.4(3)
Cl1 Zr1 C4 C3 -104.31(17)
Cl2 Zr1 C4 C3 -16.11(19)
C6 Zr1 C4 C3 115.20(19)
C9 Zr1 C4 C3 -179.54(16)
C5 Zr1 C4 C3 115.6(3)
C1 Zr1 C4 C3 78.04(18)
C10 Zr1 C4 C3 144.44(17)
C2 Zr1 C4 C3 37.61(17)
C8 Zr1 C4 C3 -154.98(17)
C7 Zr1 C4 C3 141.1(4)
Cl1 Zr1 C4 C5 140.13(18)
Cl2 Zr1 C4 C5 -131.67(16)
C6 Zr1 C4 C5 -0.4(2)
C9 Zr1 C4 C5 64.89(19)
C3 Zr1 C4 C5 -115.6(3)
C1 Zr1 C4 C5 -37.52(16)
C10 Zr1 C4 C5 28.9(2)
C2 Zr1 C4 C5 -77.96(18)
C8 Zr1 C4 C5 89.5(2)
C7 Zr1 C4 C5 25.5(5)
Cl1 Zr1 C4 C14 20.1(3)
Cl2 Zr1 C4 C14 108.3(3)
C6 Zr1 C4 C14 -120.4(3)
C9 Zr1 C4 C14 -55.1(3)
C3 Zr1 C4 C14 124.5(4)
C5 Zr1 C4 C14 -120.0(4)
C1 Zr1 C4 C14 -157.5(4)
C10 Zr1 C4 C14 -91.1(3)
C2 Zr1 C4 C14 162.1(4)
C8 Zr1 C4 C14 -30.5(4)
C7 Zr1 C4 C14 -94.5(5)
C2 C1 C5 C4 -0.7(3)
C11 C1 C5 C4 165.3(3)
Zr1 C1 C5 C4 -67.45(18)
C2 C1 C5 C15 -166.2(3)
C11 C1 C5 C15 -0.2(5)
Zr1 C1 C5 C15 127.1(3)
C2 C1 C5 Zr1 66.73(19)
C11 C1 C5 Zr1 -127.3(3)
C3 C4 C5 C1 1.8(3)
C14 C4 C5 C1 -171.3(3)
Zr1 C4 C5 C1 67.09(18)
C3 C4 C5 C15 167.6(3)
C14 C4 C5 C15 -5.4(4)
Zr1 C4 C5 C15 -127.1(3)
C3 C4 C5 Zr1 -65.31(18)
C14 C4 C5 Zr1 121.7(3)
Cl1 Zr1 C5 C1 -153.97(15)
Cl2 Zr1 C5 C1 -47.25(19)
C6 Zr1 C5 C1 65.57(17)
C9 Zr1 C5 C1 120.70(16)
C3 Zr1 C5 C1 -77.57(18)
C10 Zr1 C5 C1 91.99(17)
C2 Zr1 C5 C1 -37.01(16)
C8 Zr1 C5 C1 118.55(17)
C4 Zr1 C5 C1 -114.2(2)
C7 Zr1 C5 C1 73.5(2)
Cl1 Zr1 C5 C4 -39.80(18)
Cl2 Zr1 C5 C4 66.9(2)
C6 Zr1 C5 C4 179.74(17)
C9 Zr1 C5 C4 -125.13(17)
C3 Zr1 C5 C4 36.61(17)
C1 Zr1 C5 C4 114.2(2)
C10 Zr1 C5 C4 -153.84(18)
C2 Zr1 C5 C4 77.16(19)
C8 Zr1 C5 C4 -127.28(17)
C7 Zr1 C5 C4 -172.38(16)
Cl1 Zr1 C5 C15 82.2(3)
Cl2 Zr1 C5 C15 -171.1(3)
C6 Zr1 C5 C15 -58.3(3)
C9 Zr1 C5 C15 -3.2(3)
C3 Zr1 C5 C15 158.6(3)
C1 Zr1 C5 C15 -123.9(4)
C10 Zr1 C5 C15 -31.9(3)
C2 Zr1 C5 C15 -160.9(3)
C8 Zr1 C5 C15 -5.3(3)
C4 Zr1 C5 C15 122.0(4)
C7 Zr1 C5 C15 -50.4(3)
Cl1 Zr1 C6 C7 47.00(19)
Cl2 Zr1 C6 C7 -53.50(16)
C9 Zr1 C6 C7 76.97(17)
C3 Zr1 C6 C7 -140.36(17)
C5 Zr1 C6 C7 169.73(16)
C1 Zr1 C6 C7 -161.04(17)
C10 Zr1 C6 C7 114.1(2)
C2 Zr1 C6 C7 -134.31(16)
C8 Zr1 C6 C7 36.26(15)
C4 Zr1 C6 C7 169.94(16)
Cl1 Zr1 C6 C10 -67.06(19)
Cl2 Zr1 C6 C10 -167.57(15)
C9 Zr1 C6 C10 -37.09(15)
C3 Zr1 C6 C10 105.58(19)
C5 Zr1 C6 C10 55.67(17)
C1 Zr1 C6 C10 84.90(17)
C2 Zr1 C6 C10 111.63(16)
C8 Zr1 C6 C10 -77.80(17)
C4 Zr1 C6 C10 55.9(2)
C7 Zr1 C6 C10 -114.1(2)
Cl1 Zr1 C6 C16 169.2(3)
Cl2 Zr1 C6 C16 68.7(3)
C9 Zr1 C6 C16 -160.8(3)
C3 Zr1 C6 C16 -18.2(4)
C5 Zr1 C6 C16 -68.1(3)
C1 Zr1 C6 C16 -38.8(3)
C10 Zr1 C6 C16 -123.7(4)
C2 Zr1 C6 C16 -12.1(3)
C8 Zr1 C6 C16 158.5(3)
C4 Zr1 C6 C16 -67.9(3)
C7 Zr1 C6 C16 122.2(4)
C10 C6 C7 C8 2.5(3)
C16 C6 C7 C8 170.6(3)
Zr1 C6 C7 C8 -65.26(18)
C10 C6 C7 C17 -169.9(3)
C16 C6 C7 C17 -1.8(5)
Zr1 C6 C7 C17 122.4(3)
C10 C6 C7 Zr1 67.75(18)
C16 C6 C7 Zr1 -124.2(3)
Cl1 Zr1 C7 C8 -29.72(16)
Cl2 Zr1 C7 C8 -119.43(16)
C6 Zr1 C7 C8 115.7(2)
C9 Zr1 C7 C8 37.25(15)
C3 Zr1 C7 C8 -154.3(2)
C5 Zr1 C7 C8 101.29(19)
C1 Zr1 C7 C8 137.82(16)
C10 Zr1 C7 C8 77.99(17)
C2 Zr1 C7 C8 175.85(15)
C4 Zr1 C7 C8 81.8(5)
Cl1 Zr1 C7 C6 -145.45(15)
Cl2 Zr1 C7 C6 124.85(16)
C9 Zr1 C7 C6 -78.47(17)
C3 Zr1 C7 C6 90.0(3)
C5 Zr1 C7 C6 -14.4(2)
C1 Zr1 C7 C6 22.10(19)
C10 Zr1 C7 C6 -37.73(16)
C2 Zr1 C7 C6 60.13(19)
C8 Zr1 C7 C6 -115.7(2)
C4 Zr1 C7 C6 -33.9(5)
Cl1 Zr1 C7 C17 92.3(3)
Cl2 Zr1 C7 C17 2.6(3)
C6 Zr1 C7 C17 -122.2(4)
C9 Zr1 C7 C17 159.3(3)
C3 Zr1 C7 C17 -32.2(4)
C5 Zr1 C7 C17 -136.6(3)
C1 Zr1 C7 C17 -100.1(3)
C10 Zr1 C7 C17 -159.9(3)
C2 Zr1 C7 C17 -62.1(3)
C8 Zr1 C7 C17 122.1(4)
C4 Zr1 C7 C17 -156.1(4)
C6 C7 C8 C9 -1.3(3)
C17 C7 C8 C9 171.1(3)
Zr1 C7 C8 C9 -65.82(17)
C6 C7 C8 C18 -174.9(2)
C17 C7 C8 C18 -2.5(4)
Zr1 C7 C8 C18 120.6(3)
C6 C7 C8 Zr1 64.54(18)
C17 C7 C8 Zr1 -123.1(3)
Cl1 Zr1 C8 C7 151.29(16)
Cl2 Zr1 C8 C7 58.20(15)
C6 Zr1 C8 C7 -36.75(16)
C9 Zr1 C8 C7 -115.3(2)
C3 Zr1 C8 C7 134.5(4)
C5 Zr1 C8 C7 -111.33(18)
C1 Zr1 C8 C7 -64.3(2)
C10 Zr1 C8 C7 -77.60(17)
C2 Zr1 C8 C7 -9.6(3)
C4 Zr1 C8 C7 -158.65(17)
Cl1 Zr1 C8 C9 -93.44(15)
Cl2 Zr1 C8 C9 173.47(15)
C6 Zr1 C8 C9 78.52(17)
C3 Zr1 C8 C9 -110.2(4)
C5 Zr1 C8 C9 3.9(2)
C1 Zr1 C8 C9 51.0(2)
C10 Zr1 C8 C9 37.67(15)
C2 Zr1 C8 C9 105.7(3)
C4 Zr1 C8 C9 -43.4(2)
C7 Zr1 C8 C9 115.3(2)
Cl1 Zr1 C8 C18 29.2(2)
Cl2 Zr1 C8 C18 -63.9(2)
C6 Zr1 C8 C18 -158.8(3)
C9 Zr1 C8 C18 122.6(3)
C3 Zr1 C8 C18 12.4(5)
C5 Zr1 C8 C18 126.6(2)
C1 Zr1 C8 C18 173.6(2)
C10 Zr1 C8 C18 160.3(3)
C2 Zr1 C8 C18 -131.7(3)
C4 Zr1 C8 C18 79.3(3)
C7 Zr1 C8 C18 -122.1(3)
C7 C8 C9 C10 -0.4(3)
C18 C8 C9 C10 173.1(2)
Zr1 C8 C9 C10 -67.43(17)
C7 C8 C9 C19 -172.9(3)
C18 C8 C9 C19 0.6(4)
Zr1 C8 C9 C19 120.1(3)
C7 C8 C9 Zr1 67.01(18)
C18 C8 C9 Zr1 -119.5(3)
Cl1 Zr1 C9 C10 -164.65(15)
Cl2 Zr1 C9 C10 105.75(15)
C6 Zr1 C9 C10 37.19(15)
C3 Zr1 C9 C10 -93.4(2)
C5 Zr1 C9 C10 -63.31(17)
C1 Zr1 C9 C10 -32.62(18)
C2 Zr1 C9 C10 -28.8(3)
C8 Zr1 C9 C10 113.8(2)
C4 Zr1 C9 C10 -92.87(17)
C7 Zr1 C9 C10 77.42(17)
Cl1 Zr1 C9 C8 81.58(15)
Cl2 Zr1 C9 C8 -8.03(18)
C6 Zr1 C9 C8 -76.58(17)
C3 Zr1 C9 C8 152.87(18)
C5 Zr1 C9 C8 -177.08(16)
C1 Zr1 C9 C8 -146.39(15)
C10 Zr1 C9 C8 -113.8(2)
C2 Zr1 C9 C8 -142.57(19)
C4 Zr1 C9 C8 153.35(15)
C7 Zr1 C9 C8 -36.35(15)
Cl1 Zr1 C9 C19 -41.2(2)
Cl2 Zr1 C9 C19 -130.8(2)
C6 Zr1 C9 C19 160.6(3)
C3 Zr1 C9 C19 30.1(3)
C5 Zr1 C9 C19 60.1(3)
C1 Zr1 C9 C19 90.8(3)
C10 Zr1 C9 C19 123.5(3)
C2 Zr1 C9 C19 94.7(3)
C8 Zr1 C9 C19 -122.8(3)
C4 Zr1 C9 C19 30.6(3)
C7 Zr1 C9 C19 -159.1(3)
C8 C9 C10 C6 1.9(3)
C19 C9 C10 C6 174.3(3)
Zr1 C9 C10 C6 -65.70(18)
C8 C9 C10 C20 -162.3(3)
C19 C9 C10 C20 10.1(4)
Zr1 C9 C10 C20 130.1(3)
C8 C9 C10 Zr1 67.63(17)
C19 C9 C10 Zr1 -120.0(3)
C7 C6 C10 C9 -2.7(3)
C16 C6 C10 C9 -170.5(3)
Zr1 C6 C10 C9 65.84(17)
C7 C6 C10 C20 161.0(3)
C16 C6 C10 C20 -6.8(5)
Zr1 C6 C10 C20 -130.4(3)
C7 C6 C10 Zr1 -68.57(18)
C16 C6 C10 Zr1 123.6(3)
Cl1 Zr1 C10 C9 16.78(17)
Cl2 Zr1 C10 C9 -99.16(15)
C6 Zr1 C10 C9 -114.8(2)
C3 Zr1 C10 C9 131.01(18)
C5 Zr1 C10 C9 118.36(16)
C1 Zr1 C10 C9 150.81(16)
C2 Zr1 C10 C9 163.04(15)
C8 Zr1 C10 C9 -37.73(15)
C4 Zr1 C10 C9 103.34(16)
C7 Zr1 C10 C9 -77.56(17)
Cl1 Zr1 C10 C6 131.62(15)
Cl2 Zr1 C10 C6 15.68(19)
C9 Zr1 C10 C6 114.8(2)
C3 Zr1 C10 C6 -114.16(19)
C5 Zr1 C10 C6 -126.81(17)
C1 Zr1 C10 C6 -94.35(17)
C2 Zr1 C10 C6 -82.13(18)
C8 Zr1 C10 C6 77.10(17)
C4 Zr1 C10 C6 -141.83(16)
C7 Zr1 C10 C6 37.28(16)
Cl1 Zr1 C10 C20 -104.3(3)
Cl2 Zr1 C10 C20 139.7(3)
C6 Zr1 C10 C20 124.0(4)
C9 Zr1 C10 C20 -121.1(4)
C3 Zr1 C10 C20 9.9(4)
C5 Zr1 C10 C20 -2.8(3)
C1 Zr1 C10 C20 29.7(3)
C2 Zr1 C10 C20 41.9(3)
C8 Zr1 C10 C20 -158.9(3)
C4 Zr1 C10 C20 -17.8(3)
C7 Zr1 C10 C20 161.3(3)
C41 P1 C21 C22 83.1(3)
C51 P1 C21 C22 -43.8(3)
C24 P1 C21 C22 -160.9(2)
P1 C21 C22 C31 -7.2(4)
P1 C21 C22 C23 172.9(2)
C21 P1 C24 Cl3 176.06(13)
C41 P1 C24 Cl3 -64.71(17)
C51 P1 C24 Cl3 55.11(16)
C21 C22 C31 C32 111.8(3)
C23 C22 C31 C32 -68.3(4)
C21 C22 C31 C36 -72.5(4)
C23 C22 C31 C36 107.4(3)
C36 C31 C32 C33 2.0(5)
C22 C31 C32 C33 177.8(3)
C31 C32 C33 C34 -1.5(6)
C32 C33 C34 C35 0.2(6)
C33 C34 C35 C36 0.6(5)
C34 C35 C36 C31 -0.1(5)
C32 C31 C36 C35 -1.2(4)
C22 C31 C36 C35 -177.0(3)
C21 P1 C41 C46 -164.8(2)
C51 P1 C41 C46 -36.4(3)
C24 P1 C41 C46 81.6(3)
C21 P1 C41 C42 18.6(3)
C51 P1 C41 C42 147.0(2)
C24 P1 C41 C42 -95.1(2)
C46 C41 C42 C43 2.0(4)
P1 C41 C42 C43 178.6(2)
C41 C42 C43 C44 0.7(5)
C42 C43 C44 C45 -2.8(6)
C43 C44 C45 C46 2.1(6)
C44 C45 C46 C41 0.6(6)
C42 C41 C46 C45 -2.6(5)
P1 C41 C46 C45 -179.2(3)
C21 P1 C51 C52 98.7(2)
C41 P1 C51 C52 -29.1(3)
C24 P1 C51 C52 -146.8(2)
C21 P1 C51 C56 -79.7(2)
C41 P1 C51 C56 152.6(2)
C24 P1 C51 C56 34.8(3)
C56 C51 C52 C53 0.4(4)
P1 C51 C52 C53 -178.0(2)
C51 C52 C53 C54 -0.8(5)
C52 C53 C54 C55 0.9(6)
C53 C54 C55 C56 -0.7(7)
C54 C55 C56 C51 0.2(6)
C52 C51 C56 C55 -0.1(5)
P1 C51 C56 C55 178.3(3)
C71 B1 C61 C66 -127.9(2)
C91 B1 C61 C66 -12.4(3)
C81 B1 C61 C66 108.9(3)
C71 B1 C61 C62 57.9(3)
C91 B1 C61 C62 173.5(2)
C81 B1 C61 C62 -65.3(3)
C66 C61 C62 F62 -179.1(2)
B1 C61 C62 F62 -4.1(3)
C66 C61 C62 C63 1.8(4)
B1 C61 C62 C63 176.8(2)
F62 C62 C63 F63 -0.6(4)
C61 C62 C63 F63 178.5(2)
F62 C62 C63 C64 179.9(2)
C61 C62 C63 C64 -0.9(4)
F63 C63 C64 F64 1.2(4)
C62 C63 C64 F64 -179.3(2)
F63 C63 C64 C65 -179.8(2)
C62 C63 C64 C65 -0.4(4)
F64 C64 C65 F65 1.1(4)
C63 C64 C65 F65 -177.9(2)
F64 C64 C65 C66 179.6(2)
C63 C64 C65 C66 0.7(4)
F65 C65 C66 F66 -0.3(3)
C64 C65 C66 F66 -178.8(2)
F65 C65 C66 C61 178.9(2)
C64 C65 C66 C61 0.3(4)
C62 C61 C66 F66 177.6(2)
B1 C61 C66 F66 3.2(4)
C62 C61 C66 C65 -1.5(3)
B1 C61 C66 C65 -175.9(2)
C91 B1 C71 C76 -107.6(3)
C61 B1 C71 C76 14.3(3)
C81 B1 C71 C76 129.7(2)
C91 B1 C71 C72 63.3(3)
C61 B1 C71 C72 -174.8(2)
C81 B1 C71 C72 -59.5(3)
C76 C71 C72 F72 177.8(2)
B1 C71 C72 F72 5.7(3)
C76 C71 C72 C73 -1.5(4)
B1 C71 C72 C73 -173.6(2)
F72 C72 C73 F73 -0.6(3)
C71 C72 C73 F73 178.7(2)
F72 C72 C73 C74 -179.5(2)
C71 C72 C73 C74 -0.1(4)
F73 C73 C74 F74 1.9(4)
C72 C73 C74 F74 -179.3(2)
F73 C73 C74 C75 -177.8(2)
C72 C73 C74 C75 1.0(4)
F74 C74 C75 F75 0.2(4)
C73 C74 C75 F75 179.9(2)
F74 C74 C75 C76 -179.9(2)
C73 C74 C75 C76 -0.2(4)
F75 C75 C76 F76 -2.2(3)
C74 C75 C76 F76 177.9(2)
F75 C75 C76 C71 178.3(2)
C74 C75 C76 C71 -1.6(4)
C72 C71 C76 F76 -177.1(2)
B1 C71 C76 F76 -5.8(4)
C72 C71 C76 C75 2.4(4)
B1 C71 C76 C75 173.7(2)
C71 B1 C81 C82 -12.3(3)
C91 B1 C81 C82 -129.2(2)
C61 B1 C81 C82 109.4(3)
C71 B1 C81 C86 175.6(2)
C91 B1 C81 C86 58.7(3)
C61 B1 C81 C86 -62.7(3)
C86 C81 C82 F82 178.5(2)
B1 C81 C82 F82 6.0(4)
C86 C81 C82 C83 -0.5(4)
B1 C81 C82 C83 -173.0(2)
F82 C82 C83 F83 2.0(3)
C81 C82 C83 F83 -178.9(2)
F82 C82 C83 C84 -177.9(2)
C81 C82 C83 C84 1.2(4)
F83 C83 C84 F84 -1.3(4)
C82 C83 C84 F84 178.6(2)
F83 C83 C84 C85 178.8(2)
C82 C83 C84 C85 -1.3(4)
F84 C84 C85 F85 0.3(4)
C83 C84 C85 F85 -179.8(2)
F84 C84 C85 C86 -179.0(2)
C83 C84 C85 C86 0.9(4)
F85 C85 C86 F86 -0.4(4)
C84 C85 C86 F86 178.9(2)
F85 C85 C86 C81 -179.6(2)
C84 C85 C86 C81 -0.3(4)
C82 C81 C86 F86 -179.0(2)
B1 C81 C86 F86 -5.8(3)
C82 C81 C86 C85 0.1(4)
B1 C81 C86 C85 173.4(2)
C71 B1 C91 C92 -110.8(3)
C61 B1 C91 C92 127.6(3)
C81 B1 C91 C92 13.2(3)
C71 B1 C91 C96 63.3(3)
C61 B1 C91 C96 -58.2(3)
C81 B1 C91 C96 -172.7(2)
C96 C91 C92 F92 -177.6(2)
B1 C91 C92 F92 -3.2(4)
C96 C91 C92 C93 2.3(4)
B1 C91 C92 C93 176.7(2)
F92 C92 C93 F93 -1.4(4)
C91 C92 C93 F93 178.7(2)
F92 C92 C93 C94 178.9(2)
C91 C92 C93 C94 -1.0(4)
F93 C93 C94 F94 -0.9(4)
C92 C93 C94 F94 178.8(2)
F93 C93 C94 C95 179.3(2)
C92 C93 C94 C95 -1.0(4)
F94 C94 C95 F95 2.3(4)
C93 C94 C95 F95 -177.9(2)
F94 C94 C95 C96 -178.3(2)
C93 C94 C95 C96 1.5(4)
F95 C95 C96 F96 -0.9(3)
C94 C95 C96 F96 179.7(2)
F95 C95 C96 C91 179.4(2)
C94 C95 C96 C91 0.0(4)
C92 C91 C96 F96 178.5(2)
B1 C91 C96 F96 3.5(3)
C92 C91 C96 C95 -1.8(4)
B1 C91 C96 C95 -176.8(2)
